data_4071655
loop_
_publ_author_name
'Zhang, Jing'
'Gandelman, Mark'
'Shimon, Linda J. W.'
'Milstein, David'

_publ_section_title
;
 Stable Carbene and Diazoalkane Complexes of the Same Complex System.
 Synthesis, Structure, and Reactivity of PNP&#x2212;Ru(II) Fluorenylidene
 and Diazofluorene Complexes
;
_journal_issue 14
_journal_name_full Organometallics
_journal_page_first 3526
_journal_paper_doi 10.1021/om800294v
_journal_volume 27
_journal_year 2008
_chemical_formula_moiety 'C23 H43 I2 N P2 Ru'
_chemical_formula_sum 'C23 H43 I2 N P2 Ru'
_chemical_formula_weight 750.39
_chemical_name_systematic
; 
 ? 
;
_space_group_IT_number 14
_symmetry_cell_setting monoclinic
_symmetry_space_group_name_Hall '-P 2ybc'
_symmetry_space_group_name_H-M 'P 1 21/c 1'
_atom_sites_solution_hydrogens geom
_atom_sites_solution_primary direct
_atom_sites_solution_secondary difmap
_audit_creation_method SHELXL-97
_cell_angle_alpha 90.00
_cell_angle_beta 104.79(3)
_cell_angle_gamma 90.00
_cell_formula_units_Z 4
_cell_length_a 14.880(3)
_cell_length_b 12.005(2)
_cell_length_c 16.352(3)
_cell_measurement_reflns_used 13363
_cell_measurement_temperature 120(2)
_cell_measurement_theta_max 27.48
_cell_measurement_theta_min 2.55
_cell_volume 2824.3(10)
_computing_structure_refinement 'SHELXL-97 (Sheldrick, 1997)'
_computing_structure_solution 'SHELXS-97 (Sheldrick, 1990)'
_diffrn_ambient_temperature 120(2)
_diffrn_measured_fraction_theta_full 0.963
_diffrn_measured_fraction_theta_max 0.963
_diffrn_measurement_device_type 'Nonius KappaCCD'
_diffrn_measurement_method 'Phi and Omega scans'
_diffrn_radiation_monochromator graphite
_diffrn_radiation_source 'fine-focus sealed tube'
_diffrn_radiation_type MoK\a
_diffrn_radiation_wavelength 0.71073
_diffrn_reflns_av_R_equivalents 0.0610
_diffrn_reflns_av_sigmaI/netI 0.0433
_diffrn_reflns_limit_h_max 18
_diffrn_reflns_limit_h_min -19
_diffrn_reflns_limit_k_max 15
_diffrn_reflns_limit_k_min 0
_diffrn_reflns_limit_l_max 20
_diffrn_reflns_limit_l_min 0
_diffrn_reflns_number 21802
_diffrn_reflns_theta_full 27.65
_diffrn_reflns_theta_max 27.65
_diffrn_reflns_theta_min 2.21
_exptl_absorpt_coefficient_mu 2.865
_exptl_absorpt_correction_T_max 0.8700
_exptl_absorpt_correction_T_min 0.7626
_exptl_absorpt_correction_type empirical
_exptl_absorpt_process_details 'SHELXL-97 (Sheldrick, 1997)'
_exptl_crystal_colour green
_exptl_crystal_density_diffrn 1.765
_exptl_crystal_density_method 'not measured'
_exptl_crystal_description prism
_exptl_crystal_F_000 1472
_exptl_crystal_size_max 0.10
_exptl_crystal_size_mid 0.10
_exptl_crystal_size_min 0.05
_refine_diff_density_max 0.763
_refine_diff_density_min -0.878
_refine_diff_density_rms 0.156
_refine_ls_extinction_method none
_refine_ls_goodness_of_fit_ref 1.053
_refine_ls_hydrogen_treatment constr
_refine_ls_matrix_type full
_refine_ls_number_parameters 274
_refine_ls_number_reflns 6340
_refine_ls_number_restraints 0
_refine_ls_restrained_S_all 1.053
_refine_ls_R_factor_all 0.0519
_refine_ls_R_factor_gt 0.0382
_refine_ls_shift/su_max 0.001
_refine_ls_shift/su_mean 0.000
_refine_ls_structure_factor_coef Fsqd
_refine_ls_weighting_details 'calc w=1/[\s^2^(Fo^2^)+(0.0056P)^2^+13.0809P] where P=(Fo^2^+2Fc^2^)/3'
_refine_ls_weighting_scheme calc
_refine_ls_wR_factor_gt 0.0660
_refine_ls_wR_factor_ref 0.0693
_reflns_number_gt 5300
_reflns_number_total 6340
_reflns_threshold_expression >2sigma(I)
_cod_data_source_file om800294v-file001.cif
_cod_data_source_block complex6
_cod_depositor_comments
;
The following automatic conversions were performed:

'_symmetry_cell_setting' value 'Monoclinic' changed to 'monoclinic'
according to /home/saulius/struct/CIF-dictionaries/cif_core.dic
dictionary named 'cif_core.dic' version 2.4.1 from 2010-06-29.

Automatic conversion script
Id: cif_fix_values 1715 2011-07-08 13:25:40Z adriana 
;
_cod_original_sg_symbol_H-M P2(1)/c
_cod_database_code 4071655

loop_
_symmetry_equiv_pos_as_xyz
'x, y, z'
'-x, y+1/2, -z+1/2'
'-x, -y, -z'
'x, -y-1/2, z-1/2'

loop_
_atom_site_label
_atom_site_type_symbol
_atom_site_fract_x
_atom_site_fract_y
_atom_site_fract_z
_atom_site_U_iso_or_equiv
_atom_site_adp_type
_atom_site_occupancy
_atom_site_symmetry_multiplicity
_atom_site_calc_flag
_atom_site_refinement_flags
I1 I 0.335275(19) 0.58380(2) 0.132109(17) 0.01717(7) Uani 1 1 d .
I2 I 0.093698(19) 0.70210(2) 0.173322(17) 0.01711(7) Uani 1 1 d .
Ru3 Ru 0.24347(2) 0.58684(3) 0.257790(19) 0.01022(8) Uani 1 1 d .
P4 P 0.16461(7) 0.41949(9) 0.22593(7) 0.0135(2) Uani 1 1 d .
P5 P 0.33150(7) 0.73993(9) 0.33397(6) 0.0114(2) Uani 1 1 d .
N1 N 0.1804(2) 0.5910(3) 0.3574(2) 0.0118(7) Uani 1 1 d .
C2 C 0.1987(3) 0.6749(3) 0.4158(2) 0.0136(8) Uani 1 1 d .
C3 C 0.1721(3) 0.6675(4) 0.4908(3) 0.0170(9) Uani 1 1 d .
H3 H 0.1852 0.7270 0.5303 0.020 Uiso 1 1 calc R
C4 C 0.1266(3) 0.5740(4) 0.5082(3) 0.0202(9) Uani 1 1 d .
H4 H 0.1128 0.5656 0.5615 0.024 Uiso 1 1 calc R
C5 C 0.1011(3) 0.4922(4) 0.4464(3) 0.0175(9) Uani 1 1 d .
H5 H 0.0673 0.4286 0.4561 0.021 Uiso 1 1 calc R
C6 C 0.1256(3) 0.5043(3) 0.3706(3) 0.0150(8) Uani 1 1 d .
C7 C 0.2477(3) 0.7765(3) 0.3958(3) 0.0134(8) Uani 1 1 d .
H7A H 0.2810 0.8133 0.4491 0.016 Uiso 1 1 calc R
H7B H 0.2014 0.8298 0.3632 0.016 Uiso 1 1 calc R
C8 C 0.0871(3) 0.4286(4) 0.2968(3) 0.0172(9) Uani 1 1 d .
H8A H 0.0257 0.4567 0.2647 0.021 Uiso 1 1 calc R
H8B H 0.0781 0.3532 0.3180 0.021 Uiso 1 1 calc R
C9 C 0.0908(3) 0.3498(4) 0.1287(3) 0.0210(10) Uani 1 1 d .
C10 C 0.0730(3) 0.2268(4) 0.1432(3) 0.0279(11) Uani 1 1 d .
H10A H 0.0427 0.2200 0.1896 0.042 Uiso 1 1 calc R
H10B H 0.1323 0.1866 0.1578 0.042 Uiso 1 1 calc R
H10C H 0.0327 0.1951 0.0915 0.042 Uiso 1 1 calc R
C11 C -0.0037(3) 0.4098(4) 0.1017(3) 0.0286(11) Uani 1 1 d .
H11A H -0.0366 0.3859 0.0446 0.043 Uiso 1 1 calc R
H11B H 0.0064 0.4905 0.1020 0.043 Uiso 1 1 calc R
H11C H -0.0409 0.3913 0.1413 0.043 Uiso 1 1 calc R
C12 C 0.1389(3) 0.3629(5) 0.0555(3) 0.0310(12) Uani 1 1 d .
H12A H 0.1982 0.3227 0.0696 0.047 Uiso 1 1 calc R
H12B H 0.1503 0.4420 0.0473 0.047 Uiso 1 1 calc R
H12C H 0.0987 0.3322 0.0034 0.047 Uiso 1 1 calc R
C13 C 0.2608(3) 0.3245(3) 0.2831(3) 0.0165(9) Uani 1 1 d .
C14 C 0.2346(3) 0.2351(4) 0.3393(3) 0.0265(11) Uani 1 1 d .
H14A H 0.1909 0.1825 0.3042 0.040 Uiso 1 1 calc R
H14B H 0.2053 0.2702 0.3801 0.040 Uiso 1 1 calc R
H14C H 0.2906 0.1952 0.3697 0.040 Uiso 1 1 calc R
C15 C 0.3270(3) 0.4080(4) 0.3398(3) 0.0194(9) Uani 1 1 d .
H15A H 0.3872 0.3722 0.3636 0.029 Uiso 1 1 calc R
H15B H 0.3003 0.4322 0.3858 0.029 Uiso 1 1 calc R
H15C H 0.3356 0.4727 0.3061 0.029 Uiso 1 1 calc R
C16 C 0.3137(3) 0.2728(4) 0.2229(3) 0.0214(10) Uani 1 1 d .
H16A H 0.3296 0.3312 0.1872 0.032 Uiso 1 1 calc R
H16B H 0.2744 0.2168 0.1872 0.032 Uiso 1 1 calc R
H16C H 0.3707 0.2373 0.2561 0.032 Uiso 1 1 calc R
C17 C 0.4403(3) 0.7009(3) 0.4187(2) 0.0146(8) Uani 1 1 d .
C18 C 0.3557(3) 0.8774(3) 0.2863(3) 0.0168(9) Uani 1 1 d .
C19 C 0.2747(3) 0.9007(4) 0.2086(3) 0.0264(11) Uani 1 1 d .
H19A H 0.2177 0.9134 0.2269 0.040 Uiso 1 1 calc R
H19B H 0.2659 0.8365 0.1704 0.040 Uiso 1 1 calc R
H19C H 0.2887 0.9669 0.1791 0.040 Uiso 1 1 calc R
C20 C 0.4444(3) 0.8669(4) 0.2539(3) 0.0228(10) Uani 1 1 d .
H20A H 0.4499 0.9324 0.2197 0.034 Uiso 1 1 calc R
H20B H 0.4403 0.7996 0.2192 0.034 Uiso 1 1 calc R
H20C H 0.4990 0.8622 0.3022 0.034 Uiso 1 1 calc R
C21 C 0.3637(3) 0.9766(4) 0.3464(3) 0.0245(10) Uani 1 1 d .
H21A H 0.3737 1.0449 0.3171 0.037 Uiso 1 1 calc R
H21B H 0.4163 0.9651 0.3958 0.037 Uiso 1 1 calc R
H21C H 0.3063 0.9835 0.3649 0.037 Uiso 1 1 calc R
C22 C 0.4949(3) 0.7989(4) 0.4685(3) 0.0200(9) Uani 1 1 d .
H22A H 0.5470 0.7701 0.5130 0.030 Uiso 1 1 calc R
H22B H 0.4538 0.8427 0.4942 0.030 Uiso 1 1 calc R
H22C H 0.5189 0.8462 0.4300 0.030 Uiso 1 1 calc R
C23 C 0.4115(3) 0.6279(4) 0.4852(3) 0.0167(9) Uani 1 1 d .
H23A H 0.3713 0.5673 0.4568 0.025 Uiso 1 1 calc R
H23B H 0.3777 0.6734 0.5173 0.025 Uiso 1 1 calc R
H23C H 0.4671 0.5964 0.5239 0.025 Uiso 1 1 calc R
C24 C 0.5058(3) 0.6340(4) 0.3778(3) 0.0188(9) Uani 1 1 d .
H24A H 0.5248 0.6805 0.3359 0.028 Uiso 1 1 calc R
H24B H 0.4734 0.5677 0.3500 0.028 Uiso 1 1 calc R
H24C H 0.5610 0.6112 0.4216 0.028 Uiso 1 1 calc R

loop_
_atom_site_aniso_label
_atom_site_aniso_U_11
_atom_site_aniso_U_22
_atom_site_aniso_U_33
_atom_site_aniso_U_23
_atom_site_aniso_U_13
_atom_site_aniso_U_12
I1 0.01897(14) 0.01923(14) 0.01569(14) 0.00262(11) 0.00879(11) 0.00306(11)
I2 0.01432(13) 0.02001(14) 0.01650(13) 0.00354(11) 0.00304(10) 0.00423(11)
Ru3 0.01008(15) 0.01034(15) 0.01034(15) 0.00030(12) 0.00280(12) 0.00017(12)
P4 0.0113(5) 0.0134(5) 0.0154(5) -0.0026(4) 0.0027(4) -0.0021(4)
P5 0.0113(5) 0.0104(5) 0.0124(5) 0.0006(4) 0.0027(4) 0.0000(4)
N1 0.0088(16) 0.0126(17) 0.0142(17) 0.0021(14) 0.0033(13) 0.0002(13)
C2 0.0104(19) 0.017(2) 0.0132(19) 0.0014(16) 0.0022(15) 0.0027(15)
C3 0.015(2) 0.022(2) 0.014(2) -0.0013(17) 0.0017(16) 0.0021(17)
C4 0.018(2) 0.029(3) 0.016(2) 0.0022(19) 0.0066(17) 0.0026(19)
C5 0.014(2) 0.019(2) 0.020(2) 0.0059(18) 0.0062(17) 0.0012(17)
C6 0.014(2) 0.014(2) 0.019(2) 0.0009(17) 0.0073(16) 0.0011(16)
C7 0.013(2) 0.015(2) 0.014(2) -0.0028(16) 0.0071(16) 0.0016(16)
C8 0.012(2) 0.018(2) 0.022(2) -0.0006(18) 0.0072(17) -0.0021(17)
C9 0.019(2) 0.026(2) 0.017(2) -0.0056(19) 0.0004(17) -0.0052(18)
C10 0.023(3) 0.026(3) 0.034(3) -0.014(2) 0.005(2) -0.010(2)
C11 0.017(2) 0.035(3) 0.029(3) -0.007(2) -0.0021(19) -0.001(2)
C12 0.026(3) 0.045(3) 0.021(2) -0.008(2) 0.005(2) -0.006(2)
C13 0.017(2) 0.010(2) 0.024(2) -0.0008(17) 0.0068(17) 0.0016(16)
C14 0.025(3) 0.020(2) 0.035(3) 0.003(2) 0.010(2) -0.0031(19)
C15 0.016(2) 0.018(2) 0.022(2) 0.0007(18) 0.0006(17) 0.0035(18)
C16 0.019(2) 0.019(2) 0.028(2) -0.0005(19) 0.0091(19) 0.0027(18)
C17 0.015(2) 0.014(2) 0.0136(19) -0.0014(17) 0.0010(16) -0.0004(16)
C18 0.017(2) 0.011(2) 0.021(2) 0.0028(17) 0.0033(17) -0.0014(16)
C19 0.027(3) 0.020(2) 0.027(2) 0.012(2) -0.003(2) 0.000(2)
C20 0.027(3) 0.017(2) 0.027(2) 0.0033(19) 0.013(2) -0.0045(19)
C21 0.030(3) 0.010(2) 0.033(3) 0.0005(19) 0.006(2) -0.0014(18)
C22 0.017(2) 0.016(2) 0.024(2) 0.0003(19) -0.0008(17) -0.0034(18)
C23 0.018(2) 0.018(2) 0.013(2) 0.0007(17) 0.0016(16) 0.0016(17)
C24 0.014(2) 0.018(2) 0.025(2) 0.0027(19) 0.0050(17) 0.0035(17)

loop_
_atom_type_symbol
_atom_type_description
_atom_type_scat_dispersion_real
_atom_type_scat_dispersion_imag
_atom_type_scat_source
C C 0.0033 0.0016 'International Tables Vol C Tables 4.2.6.8 and 6.1.1.4'
H H 0.0000 0.0000 'International Tables Vol C Tables 4.2.6.8 and 6.1.1.4'
N N 0.0061 0.0033 'International Tables Vol C Tables 4.2.6.8 and 6.1.1.4'
P P 0.1023 0.0942 'International Tables Vol C Tables 4.2.6.8 and 6.1.1.4'
Ru Ru -1.2594 0.8363 'International Tables Vol C Tables 4.2.6.8 and 6.1.1.4'
I I -0.4742 1.8119 'International Tables Vol C Tables 4.2.6.8 and 6.1.1.4'

loop_
_geom_angle_atom_site_label_1
_geom_angle_atom_site_label_2
_geom_angle_atom_site_label_3
_geom_angle
N1 Ru3 P4 83.87(10)
N1 Ru3 P5 82.58(10)
P4 Ru3 P5 162.56(4)
N1 Ru3 I2 84.79(9)
P4 Ru3 I2 91.43(3)
P5 Ru3 I2 98.22(4)
N1 Ru3 I1 177.05(9)
P4 Ru3 I1 98.07(3)
P5 Ru3 I1 95.08(3)
I2 Ru3 I1 97.36(2)
C8 P4 C13 104.1(2)
C8 P4 C9 103.6(2)
C13 P4 C9 110.9(2)
C8 P4 Ru3 99.79(14)
C13 P4 Ru3 97.83(14)
C9 P4 Ru3 136.70(15)
C7 P5 C18 104.07(19)
C7 P5 C17 103.16(18)
C18 P5 C17 107.34(19)
C7 P5 Ru3 96.35(13)
C18 P5 Ru3 125.85(14)
C17 P5 Ru3 115.96(14)
C2 N1 C6 118.0(3)
C2 N1 Ru3 121.1(3)
C6 N1 Ru3 120.7(3)
N1 C2 C3 121.4(4)
N1 C2 C7 117.9(3)
C3 C2 C7 120.7(4)
C4 C3 C2 120.2(4)
C4 C3 H3 119.9
C2 C3 H3 119.9
C3 C4 C5 118.8(4)
C3 C4 H4 120.6
C5 C4 H4 120.6
C6 C5 C4 119.4(4)
C6 C5 H5 120.3
C4 C5 H5 120.3
N1 C6 C5 121.5(4)
N1 C6 C8 116.9(4)
C5 C6 C8 121.4(4)
C2 C7 P5 111.0(3)
C2 C7 H7A 109.4
P5 C7 H7A 109.4
C2 C7 H7B 109.4
P5 C7 H7B 109.4
H7A C7 H7B 108.0
C6 C8 P4 111.8(3)
C6 C8 H8A 109.3
P4 C8 H8A 109.3
C6 C8 H8B 109.3
P4 C8 H8B 109.3
H8A C8 H8B 107.9
C10 C9 C11 108.3(4)
C10 C9 C12 110.5(4)
C11 C9 C12 107.4(4)
C10 C9 P4 112.6(3)
C11 C9 P4 109.1(3)
C12 C9 P4 108.8(3)
C9 C10 H10A 109.5
C9 C10 H10B 109.5
H10A C10 H10B 109.5
C9 C10 H10C 109.5
H10A C10 H10C 109.5
H10B C10 H10C 109.5
C9 C11 H11A 109.5
C9 C11 H11B 109.5
H11A C11 H11B 109.5
C9 C11 H11C 109.5
H11A C11 H11C 109.5
H11B C11 H11C 109.5
C9 C12 H12A 109.5
C9 C12 H12B 109.5
H12A C12 H12B 109.5
C9 C12 H12C 109.5
H12A C12 H12C 109.5
H12B C12 H12C 109.5
C14 C13 C15 108.5(4)
C14 C13 C16 110.6(4)
C15 C13 C16 107.2(4)
C14 C13 P4 116.5(3)
C15 C13 P4 101.2(3)
C16 C13 P4 112.0(3)
C13 C14 H14A 109.5
C13 C14 H14B 109.5
H14A C14 H14B 109.5
C13 C14 H14C 109.5
H14A C14 H14C 109.5
H14B C14 H14C 109.5
C13 C15 H15A 109.5
C13 C15 H15B 109.5
H15A C15 H15B 109.5
C13 C15 H15C 109.5
H15A C15 H15C 109.5
H15B C15 H15C 109.5
C13 C16 H16A 109.5
C13 C16 H16B 109.5
H16A C16 H16B 109.5
C13 C16 H16C 109.5
H16A C16 H16C 109.5
H16B C16 H16C 109.5
C22 C17 C23 105.4(3)
C22 C17 C24 108.7(3)
C23 C17 C24 109.3(3)
C22 C17 P5 115.7(3)
C23 C17 P5 108.4(3)
C24 C17 P5 109.1(3)
C21 C18 C19 107.8(4)
C21 C18 C20 110.5(4)
C19 C18 C20 106.8(4)
C21 C18 P5 113.9(3)
C19 C18 P5 107.8(3)
C20 C18 P5 109.7(3)
C18 C19 H19A 109.5
C18 C19 H19B 109.5
H19A C19 H19B 109.5
C18 C19 H19C 109.5
H19A C19 H19C 109.5
H19B C19 H19C 109.5
C18 C20 H20A 109.5
C18 C20 H20B 109.5
H20A C20 H20B 109.5
C18 C20 H20C 109.5
H20A C20 H20C 109.5
H20B C20 H20C 109.5
C18 C21 H21A 109.5
C18 C21 H21B 109.5
H21A C21 H21B 109.5
C18 C21 H21C 109.5
H21A C21 H21C 109.5
H21B C21 H21C 109.5
C17 C22 H22A 109.5
C17 C22 H22B 109.5
H22A C22 H22B 109.5
C17 C22 H22C 109.5
H22A C22 H22C 109.5
H22B C22 H22C 109.5
C17 C23 H23A 109.5
C17 C23 H23B 109.5
H23A C23 H23B 109.5
C17 C23 H23C 109.5
H23A C23 H23C 109.5
H23B C23 H23C 109.5
C17 C24 H24A 109.5
C17 C24 H24B 109.5
H24A C24 H24B 109.5
C17 C24 H24C 109.5
H24A C24 H24C 109.5
H24B C24 H24C 109.5

loop_
_geom_bond_atom_site_label_1
_geom_bond_atom_site_label_2
_geom_bond_distance
I1 Ru3 2.7430(8)
I2 Ru3 2.6867(8)
Ru3 N1 2.077(3)
Ru3 P4 2.3179(12)
Ru3 P5 2.4109(12)
P4 C8 1.835(4)
P4 C13 1.881(4)
P4 C9 1.883(4)
P5 C7 1.847(4)
P5 C18 1.899(4)
P5 C17 1.902(4)
N1 C2 1.366(5)
N1 C6 1.373(5)
C2 C3 1.385(6)
C2 C7 1.500(6)
C3 C4 1.378(6)
C3 H3 0.9500
C4 C5 1.390(6)
C4 H4 0.9500
C5 C6 1.386(6)
C5 H5 0.9500
C6 C8 1.503(6)
C7 H7A 0.9900
C7 H7B 0.9900
C8 H8A 0.9900
C8 H8B 0.9900
C9 C10 1.529(7)
C9 C11 1.541(6)
C9 C12 1.550(6)
C10 H10A 0.9800
C10 H10B 0.9800
C10 H10C 0.9800
C11 H11A 0.9800
C11 H11B 0.9800
C11 H11C 0.9800
C12 H12A 0.9800
C12 H12B 0.9800
C12 H12C 0.9800
C13 C14 1.527(6)
C13 C15 1.539(6)
C13 C16 1.539(6)
C14 H14A 0.9800
C14 H14B 0.9800
C14 H14C 0.9800
C15 H15A 0.9800
C15 H15B 0.9800
C15 H15C 0.9800
C16 H16A 0.9800
C16 H16B 0.9800
C16 H16C 0.9800
C17 C22 1.539(6)
C17 C23 1.541(6)
C17 C24 1.541(6)
C18 C21 1.529(6)
C18 C19 1.537(6)
C18 C20 1.548(6)
C19 H19A 0.9800
C19 H19B 0.9800
C19 H19C 0.9800
C20 H20A 0.9800
C20 H20B 0.9800
C20 H20C 0.9800
C21 H21A 0.9800
C21 H21B 0.9800
C21 H21C 0.9800
C22 H22A 0.9800
C22 H22B 0.9800
C22 H22C 0.9800
C23 H23A 0.9800
C23 H23B 0.9800
C23 H23C 0.9800
C24 H24A 0.9800
C24 H24B 0.9800
C24 H24C 0.9800

loop_
_geom_torsion_atom_site_label_1
_geom_torsion_atom_site_label_2
_geom_torsion_atom_site_label_3
_geom_torsion_atom_site_label_4
_geom_torsion
N1 Ru3 P4 C8 11.27(17)
P5 Ru3 P4 C8 50.5(2)
I2 Ru3 P4 C8 -73.33(14)
I1 Ru3 P4 C8 -170.97(14)
N1 Ru3 P4 C13 -94.56(16)
P5 Ru3 P4 C13 -55.3(2)
I2 Ru3 P4 C13 -179.16(14)
I1 Ru3 P4 C13 83.20(14)
N1 Ru3 P4 C9 133.4(2)
P5 Ru3 P4 C9 172.6(2)
I2 Ru3 P4 C9 48.8(2)
I1 Ru3 P4 C9 -48.9(2)
N1 Ru3 P5 C7 -20.44(16)
P4 Ru3 P5 C7 -59.77(19)
I2 Ru3 P5 C7 63.17(13)
I1 Ru3 P5 C7 161.37(13)
N1 Ru3 P5 C18 -132.91(19)
P4 Ru3 P5 C18 -172.25(19)
I2 Ru3 P5 C18 -49.31(17)
I1 Ru3 P5 C18 48.90(17)
N1 Ru3 P5 C17 87.56(17)
P4 Ru3 P5 C17 48.2(2)
I2 Ru3 P5 C17 171.16(15)
I1 Ru3 P5 C17 -90.63(15)
P4 Ru3 N1 C2 176.8(3)
P5 Ru3 N1 C2 7.8(3)
I2 Ru3 N1 C2 -91.2(3)
P4 Ru3 N1 C6 2.7(3)
P5 Ru3 N1 C6 -166.3(3)
I2 Ru3 N1 C6 94.7(3)
C6 N1 C2 C3 7.2(6)
Ru3 N1 C2 C3 -167.1(3)
C6 N1 C2 C7 -172.0(3)
Ru3 N1 C2 C7 13.7(5)
N1 C2 C3 C4 0.4(6)
C7 C2 C3 C4 179.6(4)
C2 C3 C4 C5 -5.4(6)
C3 C4 C5 C6 2.8(6)
C2 N1 C6 C5 -9.8(6)
Ru3 N1 C6 C5 164.5(3)
C2 N1 C6 C8 165.4(4)
Ru3 N1 C6 C8 -20.3(5)
C4 C5 C6 N1 4.9(6)
C4 C5 C6 C8 -170.0(4)
N1 C2 C7 P5 -33.9(4)
C3 C2 C7 P5 146.9(3)
C18 P5 C7 C2 162.5(3)
C17 P5 C7 C2 -85.6(3)
Ru3 P5 C7 C2 33.0(3)
N1 C6 C8 P4 30.1(5)
C5 C6 C8 P4 -154.7(3)
C13 P4 C8 C6 76.6(3)
C9 P4 C8 C6 -167.4(3)
Ru3 P4 C8 C6 -24.1(3)
C8 P4 C9 C10 -70.9(4)
C13 P4 C9 C10 40.2(4)
Ru3 P4 C9 C10 168.3(2)
C8 P4 C9 C11 49.4(4)
C13 P4 C9 C11 160.4(3)
Ru3 P4 C9 C11 -71.4(4)
C8 P4 C9 C12 166.2(3)
C13 P4 C9 C12 -82.7(4)
Ru3 P4 C9 C12 45.4(4)
C8 P4 C13 C14 30.9(4)
C9 P4 C13 C14 -79.9(4)
Ru3 P4 C13 C14 133.1(3)
C8 P4 C13 C15 -86.5(3)
C9 P4 C13 C15 162.7(3)
Ru3 P4 C13 C15 15.7(3)
C8 P4 C13 C16 159.6(3)
C9 P4 C13 C16 48.8(4)
Ru3 P4 C13 C16 -98.2(3)
C7 P5 C17 C22 -74.8(3)
C18 P5 C17 C22 34.8(4)
Ru3 P5 C17 C22 -178.7(3)
C7 P5 C17 C23 43.4(3)
C18 P5 C17 C23 152.9(3)
Ru3 P5 C17 C23 -60.5(3)
C7 P5 C17 C24 162.4(3)
C18 P5 C17 C24 -88.1(3)
Ru3 P5 C17 C24 58.5(3)
C7 P5 C18 C21 39.6(4)
C17 P5 C18 C21 -69.3(3)
Ru3 P5 C18 C21 148.4(3)
C7 P5 C18 C19 -79.9(3)
C17 P5 C18 C19 171.2(3)
Ru3 P5 C18 C19 28.9(4)
C7 P5 C18 C20 164.1(3)
C17 P5 C18 C20 55.2(3)
Ru3 P5 C18 C20 -87.1(3)
